data_8104351
loop_
_publ_author_name
'Armbruster, T.'

_publ_section_title
;
 Crystal structure refinement and thermal expansion of a
 Li,Na,Be-cordierite between 100 and 550 K
;
_journal_name_full 'Zeitschrift fuer Kristallographie (149,1979-)'
_journal_page_first 205
_journal_page_last 217
_journal_volume 174
_journal_year 1986
_chemical_formula_sum 'Al3.74 Be0.17 Fe0.59 H1.46 Li0.1 Mg1.32 Mn0.02 Na0.27 O18.73 Si5.05'
_chemical_name_systematic
;
Na.27 (Li.1 Mg1.32 Fe.59 Mn.02) (Be.17 Al3.74 Si5.05) O18 (H2 O).73
;
_space_group_IT_number 66
_symmetry_space_group_name_Hall '-C 2 2c'
_symmetry_space_group_name_H-M 'C c c m'
_cell_angle_alpha 90
_cell_angle_beta 90
_cell_angle_gamma 90
_cell_formula_units_Z 4
_cell_length_a 17.066
_cell_length_b 9.76
_cell_length_c 9.327
_cell_volume 1553.544
_citation_journal_id_ASTM ZEKRDZ
_cod_data_source_file Armbruster_ZEKRDZ_1986_1343.cif
_cod_data_source_block H1.46Al3.74Be0.17Fe0.59Li0.1Mg1.32Mn0.02Na0.27O18.73Si5.05
_cod_original_formula_sum
;
H1.46 Al3.74 Be0.17 Fe0.59 Li0.1 Mg1.32 Mn0.02 Na0.27 O18.73 Si5.05
;
_cod_database_code 8104351

loop_
_symmetry_equiv_pos_as_xyz
x,y,z
-x,-y,z
x,-y,-z+1/2
-x,y,-z+1/2
-x,-y,-z
x,y,-z
-x,y,z-1/2
x,-y,z-1/2
x+1/2,y+1/2,z
-x+1/2,-y+1/2,z
x+1/2,-y+1/2,-z+1/2
-x+1/2,y+1/2,-z+1/2
-x+1/2,-y+1/2,-z
x+1/2,y+1/2,-z
-x+1/2,y+1/2,z-1/2
x+1/2,-y+1/2,z-1/2

loop_
_atom_site_label
_atom_site_type_symbol
_atom_site_fract_x
_atom_site_fract_y
_atom_site_fract_z
_atom_site_occupancy
_atom_site_U_iso_or_equiv
O1 O-2 0 0 0.25 0.73 0.0
Fe1 Fe+2 0.33627 0 0.25 0.295 0.0
Mn1 Mn+2 0.33627 0 0.25 0.01 0.0
Be1 Be+2 0.25 0.25 0.25003 0.085 0.0
Si4 Si+4 0.0503 0.30841 0 0.025 0.0
Al2 Al+3 0.0503 0.30841 0 0.955 0.0
O3 O-2 0.06173 -0.41575 0.34899 1 0.0
O5 O-2 0.04318 -0.24552 0 1 0.0
Si2 Si+4 0.19147 0.07883 0 1 0.0
O4 O-2 -0.17341 -0.30809 0.35818 1 0.0
Al1 Al+3 0.25 0.25 0.25003 0.915 0.0
Si1 Si+4 0 0.5 0.25 1 0.0
Li2 Li+1 0 0 0 0.03 0.0
O2 O-2 0.24571 -0.10444 0.35861 1 0.0
Si3 Si+4 -0.13563 0.23616 0 1 0.0
Na1 Na+1 0 0 0 0.27 0.0
Li1 Li+1 0.33627 0 0.25 0.035 0.0
Mg1 Mg+2 0.33627 0 0.25 0.66 0.0
O6 O-2 0.11967 0.18226 0 1 0.0
O7 O-2 0.16307 -0.07811 0 1 0.0
